data_4511180
loop_
_publ_author_name
'Galcera, Judit'
'Molins, Elies'

_publ_section_title
;
 Effect of the Counterion on the Solubility of Isostructural
 Pharmaceutical Lamotrigine Salts
;
_journal_issue 1
_journal_name_full 'Crystal Growth &amp; Design'
_journal_page_first 327
_journal_paper_doi 10.1021/cg8005025
_journal_volume 9
_journal_year 2009
_chemical_formula_moiety 'C9 H7 Cl2 N5, 0.5(C4 H4 O6), C2 H6 O S'
_chemical_formula_sum 'C13 H16 Cl2 N5 O4 S'
_chemical_formula_weight 409.27
_chemical_name_common 'Lamotrigine DL-hemitartrate dimethylsufoxide solvate'
_chemical_name_systematic
;
3,5-diamino-6-(2,3-dichlorophenyl)-1,2,4-triazin-2-ium - dl-tartrate - dimethylsolfoxide (1:0.5:1)
;
_space_group_IT_number 14
_symmetry_cell_setting monoclinic
_symmetry_space_group_name_Hall '-P 2ybc'
_symmetry_space_group_name_H-M 'P 1 21/c 1'
_atom_sites_solution_hydrogens geom
_atom_sites_solution_primary direct
_atom_sites_solution_secondary difmap
_audit_creation_method SHELXL-97
_cell_angle_alpha 90.00
_cell_angle_beta 108.40
_cell_angle_gamma 90.00
_cell_formula_units_Z 4
_cell_length_a 11.249
_cell_length_b 11.033
_cell_length_c 15.800
_cell_measurement_reflns_used 25
_cell_measurement_temperature 293(2)
_cell_measurement_theta_max 16.48
_cell_measurement_theta_min 7.975
_cell_volume 1860.690
_computing_cell_refinement 'CAD4 Express (Enraf Nonius, 1994)'
_computing_data_collection 'CAD4 Express (Enraf Nonius, 1994)'
_computing_data_reduction 'XCAD4 (Harms & Wocadlo, 1995)'
_computing_molecular_graphics 'Ortep-3 for Windows (Farrugia, 1997)'
_computing_publication_material 'WinGX publication routines (Farrugia, 1999)'
_computing_structure_refinement 'SHELXL-97 (Sheldrick, 1997)'
_computing_structure_solution 'SHELXS-97 (Sheldrick, 1997)'
_diffrn_ambient_temperature 293(2)
_diffrn_measured_fraction_theta_full 1.000
_diffrn_measured_fraction_theta_max 1.000
_diffrn_measurement_device_type 'Enraf Nonius CAD4'
_diffrn_measurement_method 'non-profiled omega scans'
_diffrn_radiation_monochromator graphite
_diffrn_radiation_source 'fine-focus sealed tube'
_diffrn_radiation_type MoK\a
_diffrn_radiation_wavelength 0.71073
_diffrn_reflns_av_R_equivalents 0.0399
_diffrn_reflns_av_sigmaI/netI 0.0957
_diffrn_reflns_limit_h_max 12
_diffrn_reflns_limit_h_min -13
_diffrn_reflns_limit_k_max 13
_diffrn_reflns_limit_k_min 0
_diffrn_reflns_limit_l_max 18
_diffrn_reflns_limit_l_min 0
_diffrn_reflns_number 3403
_diffrn_reflns_theta_full 24.97
_diffrn_reflns_theta_max 24.97
_diffrn_reflns_theta_min 1.91
_diffrn_standards_decay_% 0
_diffrn_standards_interval_time 60
_diffrn_standards_number 1
_exptl_absorpt_coefficient_mu 0.489
_exptl_absorpt_correction_type none
_exptl_crystal_colour colourless
_exptl_crystal_density_diffrn 1.461
_exptl_crystal_density_method 'not measured'
_exptl_crystal_description prism
_exptl_crystal_F_000 844
_exptl_crystal_size_max 0.39
_exptl_crystal_size_mid 0.21
_exptl_crystal_size_min 0.15
_refine_diff_density_max 0.237
_refine_diff_density_min -0.209
_refine_diff_density_rms 0.056
_refine_ls_extinction_method none
_refine_ls_goodness_of_fit_ref 1.052
_refine_ls_hydrogen_treatment mixed
_refine_ls_matrix_type full
_refine_ls_number_parameters 251
_refine_ls_number_reflns 3272
_refine_ls_number_restraints 6
_refine_ls_restrained_S_all 1.052
_refine_ls_R_factor_all 0.1659
_refine_ls_R_factor_gt 0.0730
_refine_ls_shift/su_max 0.000
_refine_ls_shift/su_mean 0.000
_refine_ls_structure_factor_coef Fsqd
_refine_ls_weighting_details 'calc w=1/[\s^2^(Fo^2^)+(0.0364P)^2^+2.4482P] where P=(Fo^2^+2Fc^2^)/3'
_refine_ls_weighting_scheme calc
_refine_ls_wR_factor_gt 0.1279
_refine_ls_wR_factor_ref 0.1540
_reflns_number_gt 1732
_reflns_number_total 3272
_reflns_threshold_expression >2sigma(I)
_cod_data_source_file cg8005025_si_001.cif
_cod_data_source_block 3a_Lamotrigine_DL-hemitartrate_dimethylsufoxide_solvate
_cod_original_cell_volume 1860.7
_cod_original_sg_symbol_H-M 'P 21/c'
_cod_database_code 4511180

loop_
_symmetry_equiv_pos_as_xyz
'x, y, z'
'-x, y+1/2, -z+1/2'
'-x, -y, -z'
'x, -y-1/2, z-1/2'

loop_
_atom_site_label
_atom_site_type_symbol
_atom_site_fract_x
_atom_site_fract_y
_atom_site_fract_z
_atom_site_U_iso_or_equiv
_atom_site_adp_type
_atom_site_occupancy
_atom_site_symmetry_multiplicity
_atom_site_calc_flag
_atom_site_refinement_flags
_atom_site_disorder_assembly
_atom_site_disorder_group
Cl1A Cl 0.54167(15) 0.10402(14) 0.41898(11) 0.0764(5) Uani 1 1 d . . .
Cl2A Cl 0.35863(15) -0.06028(19) 0.27237(12) 0.0999(7) Uani 1 1 d . . .
N1A N 0.8223(4) -0.0345(3) 0.5903(3) 0.0423(10) Uani 1 1 d D . .
N2A N 0.8993(4) 0.0369(4) 0.6536(3) 0.0451(11) Uani 1 1 d D . .
C5A C 0.8578(5) 0.1050(4) 0.4866(3) 0.0409(12) Uani 1 1 d D . .
N5A N 0.8479(4) 0.1329(4) 0.4034(2) 0.0584(13) Uani 1 1 d . . .
H51A H 0.8854 0.1959 0.3922 0.070 Uiso 1 1 calc R . .
H52A H 0.8038 0.0880 0.3604 0.070 Uiso 1 1 calc R . .
N4A N 0.9276(4) 0.1780(4) 0.5510(2) 0.0459(11) Uani 1 1 d D . .
C3A C 0.9427(5) 0.1437(5) 0.6352(3) 0.0429(13) Uani 1 1 d D . .
N3A N 1.0013(4) 0.2151(4) 0.7016(3) 0.0577(13) Uani 1 1 d . . .
H32A H 1.0300 0.2838 0.6911 0.069 Uiso 1 1 calc R . .
H31A H 1.0111 0.1933 0.7556 0.069 Uiso 1 1 calc R . .
C6A C 0.7980(4) 0.0000(4) 0.5083(3) 0.0370(11) Uani 1 1 d D . .
C61A C 0.7084(5) -0.0759(4) 0.4391(3) 0.0394(12) Uani 1 1 d D . .
C62A C 0.5890(5) -0.0360(4) 0.3935(3) 0.0439(12) Uani 1 1 d D . .
C63A C 0.5084(5) -0.1087(6) 0.3302(3) 0.0559(15) Uani 1 1 d D . .
C64A C 0.5470(6) -0.2210(6) 0.3108(4) 0.0717(18) Uani 1 1 d D . .
H64A H 0.4932 -0.2696 0.2672 0.086 Uiso 1 1 calc R . .
C65A C 0.6639(6) -0.2597(5) 0.3559(5) 0.087(2) Uani 1 1 d D . .
H65A H 0.6899 -0.3360 0.3438 0.104 Uiso 1 1 calc R . .
C66A C 0.7443(5) -0.1884(5) 0.4190(4) 0.0686(17) Uani 1 1 d D . .
H66A H 0.8246 -0.2164 0.4487 0.082 Uiso 1 1 calc R . .
H2A H 0.920(5) 0.009(5) 0.715(4) 0.073(17) Uiso 1 1 d . . .
C1B C 0.9449(5) 0.4526(6) 0.3767(3) 0.0536(15) Uani 1 1 d . . .
C2B C 0.9364(5) 0.4889(8) 0.4679(4) 0.0732(19) Uani 0.50 1 d P . 1
H21B H 0.9075 0.4153 0.4902 0.088 Uiso 0.50 1 calc PR . 1
C2B' C 0.9364(5) 0.4889(8) 0.4679(4) 0.0732(19) Uani 0.50 1 d P . 2
H22B H 0.8990 0.5700 0.4576 0.088 Uiso 0.50 1 calc PR . 2
O1B O 0.9641(4) 0.3464(4) 0.3632(2) 0.0818(14) Uani 1 1 d . . .
O2B O 0.9298(4) 0.5351(4) 0.3205(2) 0.0712(12) Uani 1 1 d . . .
O31B O 0.8605(7) 0.5650(7) 0.4701(5) 0.062(2) Uani 0.50 1 d P A 1
H31B H 0.8448 0.6073 0.4253 0.093 Uiso 0.50 1 calc PR A 1
O32B O 0.8617(7) 0.4295(6) 0.4981(5) 0.0518(18) Uani 0.50 1 d P B 2
H32B H 0.8901 0.3615 0.5129 0.078 Uiso 0.50 1 calc PR B 2
O1C O 0.6936(5) 0.0409(4) 0.2406(3) 0.1071(17) Uani 1 1 d . . .
C1C' C 0.6954(8) -0.1218(7) 0.1230(5) 0.129(3) Uani 0.663(5) 1 d P C 1
H1C1 H 0.7342 -0.1836 0.1655 0.193 Uiso 0.663(5) 1 calc PR C 1
H1C2 H 0.7174 -0.1333 0.0696 0.193 Uiso 0.663(5) 1 calc PR C 1
H1C3 H 0.6061 -0.1265 0.1091 0.193 Uiso 0.663(5) 1 calc PR C 1
C2C' C 0.6666(9) 0.1148(8) 0.0819(5) 0.136(3) Uani 0.663(5) 1 d P C 1
H2C1 H 0.6883 0.1972 0.0994 0.204 Uiso 0.663(5) 1 calc PR C 1
H2C2 H 0.5780 0.1037 0.0693 0.204 Uiso 0.663(5) 1 calc PR C 1
H2C3 H 0.6890 0.0966 0.0295 0.204 Uiso 0.663(5) 1 calc PR C 1
S11C S 0.7467(3) 0.0186(3) 0.16762(17) 0.0849(13) Uani 0.663(5) 1 d P C 1
C2C C 0.6666(9) 0.1148(8) 0.0819(5) 0.136(3) Uani 0.337(5) 1 d P C 2
H2C4 H 0.6358 0.1920 0.0936 0.204 Uiso 0.337(5) 1 calc PR C 2
H2C5 H 0.6271 0.0933 0.0205 0.204 Uiso 0.337(5) 1 calc PR C 2
H2C6 H 0.7556 0.1193 0.0939 0.204 Uiso 0.337(5) 1 calc PR C 2
C1C C 0.6954(8) -0.1218(7) 0.1230(5) 0.129(3) Uani 0.337(5) 1 d P C 2
H1C4 H 0.6796 -0.1872 0.1581 0.193 Uiso 0.337(5) 1 calc PR C 2
H1C5 H 0.7842 -0.1120 0.1357 0.193 Uiso 0.337(5) 1 calc PR C 2
H1C6 H 0.6576 -0.1396 0.0608 0.193 Uiso 0.337(5) 1 calc PR C 2
S12C S 0.6335(6) 0.0081(5) 0.1484(3) 0.074(2) Uani 0.337(5) 1 d P C 2

loop_
_atom_site_aniso_label
_atom_site_aniso_U_11
_atom_site_aniso_U_22
_atom_site_aniso_U_33
_atom_site_aniso_U_23
_atom_site_aniso_U_13
_atom_site_aniso_U_12
Cl1A 0.0784(11) 0.0627(10) 0.0847(11) 0.0010(9) 0.0211(9) 0.0257(9)
Cl2A 0.0539(10) 0.1321(17) 0.0926(13) 0.0125(12) -0.0068(9) 0.0027(10)
N1A 0.054(3) 0.033(2) 0.036(2) 0.003(2) 0.010(2) -0.004(2)
N2A 0.062(3) 0.045(3) 0.027(2) 0.005(2) 0.011(2) -0.001(2)
C5A 0.057(3) 0.036(3) 0.031(3) 0.002(2) 0.015(2) 0.001(3)
N5A 0.098(4) 0.047(3) 0.031(2) -0.005(2) 0.020(2) -0.033(3)
N4A 0.065(3) 0.046(3) 0.029(2) -0.005(2) 0.018(2) -0.019(2)
C3A 0.053(3) 0.043(3) 0.034(3) 0.002(3) 0.016(3) -0.004(3)
N3A 0.085(3) 0.056(3) 0.031(2) -0.007(2) 0.016(2) -0.022(3)
C6A 0.047(3) 0.031(3) 0.035(3) 0.000(2) 0.016(2) -0.001(2)
C61A 0.049(3) 0.031(3) 0.039(3) 0.000(2) 0.014(2) -0.005(2)
C62A 0.045(3) 0.046(3) 0.043(3) 0.003(3) 0.017(3) 0.003(3)
C63A 0.046(3) 0.074(4) 0.046(3) 0.011(3) 0.011(3) -0.004(3)
C64A 0.064(4) 0.070(5) 0.068(4) -0.022(4) 0.001(3) -0.021(4)
C65A 0.074(4) 0.046(4) 0.113(6) -0.035(4) -0.008(4) 0.001(3)
C66A 0.062(4) 0.041(4) 0.086(4) -0.016(3) 0.000(3) 0.000(3)
C1B 0.050(3) 0.080(5) 0.033(3) -0.021(3) 0.017(3) -0.018(3)
C2B 0.051(4) 0.119(6) 0.050(4) -0.021(4) 0.016(3) -0.012(4)
C2B' 0.051(4) 0.119(6) 0.050(4) -0.021(4) 0.016(3) -0.012(4)
O1B 0.164(4) 0.048(3) 0.048(2) -0.015(2) 0.054(3) -0.037(3)
O2B 0.109(3) 0.062(3) 0.033(2) -0.008(2) 0.009(2) 0.014(2)
O31B 0.060(5) 0.071(6) 0.053(5) -0.004(4) 0.015(4) 0.022(5)
O32B 0.055(5) 0.055(5) 0.053(5) -0.002(4) 0.026(4) -0.005(4)
O1C 0.150(4) 0.123(4) 0.046(3) -0.015(3) 0.028(3) -0.045(3)
C1C' 0.155(8) 0.123(7) 0.106(6) -0.031(5) 0.037(6) -0.002(6)
C2C' 0.173(8) 0.153(8) 0.094(6) 0.031(6) 0.058(6) 0.000(7)
S11C 0.063(2) 0.128(3) 0.0620(17) -0.0087(17) 0.0170(14) -0.0186(17)
C2C 0.173(8) 0.153(8) 0.094(6) 0.031(6) 0.058(6) 0.000(7)
C1C 0.155(8) 0.123(7) 0.106(6) -0.031(5) 0.037(6) -0.002(6)
S12C 0.073(5) 0.093(4) 0.065(4) -0.019(3) 0.034(3) -0.014(3)

loop_
_atom_type_symbol
_atom_type_description
_atom_type_scat_dispersion_real
_atom_type_scat_dispersion_imag
_atom_type_scat_source
C C 0.0033 0.0016 'International Tables Vol C Tables 4.2.6.8 and 6.1.1.4'
H H 0.0000 0.0000 'International Tables Vol C Tables 4.2.6.8 and 6.1.1.4'
N N 0.0061 0.0033 'International Tables Vol C Tables 4.2.6.8 and 6.1.1.4'
O O 0.0106 0.0060 'International Tables Vol C Tables 4.2.6.8 and 6.1.1.4'
S S 0.1246 0.1234 'International Tables Vol C Tables 4.2.6.8 and 6.1.1.4'
Cl Cl 0.1484 0.1585 'International Tables Vol C Tables 4.2.6.8 and 6.1.1.4'

loop_
_geom_angle_atom_site_label_1
_geom_angle_atom_site_label_2
_geom_angle_atom_site_label_3
_geom_angle
_geom_angle_site_symmetry_1
_geom_angle_site_symmetry_3
C6A N1A N2A 116.9(4) . .
C3A N2A N1A 123.0(4) . .
C3A N2A H2A 120(3) . .
N1A N2A H2A 117(3) . .
N5A C5A N4A 117.5(4) . .
N5A C5A C6A 121.8(4) . .
N4A C5A C6A 120.7(4) . .
C5A N5A H51A 120.0 . .
C5A N5A H52A 120.0 . .
H51A N5A H52A 120.0 . .
C5A N4A C3A 116.4(4) . .
N3A C3A N4A 119.9(5) . .
N3A C3A N2A 118.7(4) . .
N4A C3A N2A 121.4(5) . .
C3A N3A H32A 120.0 . .
C3A N3A H31A 120.0 . .
H32A N3A H31A 120.0 . .
N1A C6A C5A 120.7(4) . .
N1A C6A C61A 116.7(4) . .
C5A C6A C61A 122.6(4) . .
C66A C61A C62A 118.5(5) . .
C66A C61A C6A 119.9(5) . .
C62A C61A C6A 121.7(4) . .
C63A C62A C61A 120.1(5) . .
C63A C62A Cl1A 120.8(4) . .
C61A C62A Cl1A 119.1(4) . .
C62A C63A C64A 120.3(5) . .
C62A C63A Cl2A 120.8(5) . .
C64A C63A Cl2A 118.9(5) . .
C65A C64A C63A 119.3(5) . .
C65A C64A H64A 120.4 . .
C63A C64A H64A 120.4 . .
C64A C65A C66A 120.9(6) . .
C64A C65A H65A 119.6 . .
C66A C65A H65A 119.6 . .
C65A C66A C61A 121.0(5) . .
C65A C66A H66A 119.5 . .
C61A C66A H66A 119.5 . .
O1B C1B O2B 124.7(5) . .
O1B C1B C2B 118.9(6) . .
O2B C1B C2B 116.4(6) . .
O31B C2B C2B 113.8(9) . 3_766
O31B C2B C1B 117.7(7) . .
C2B C2B C1B 110.7(6) 3_766 .
O31B C2B H21B 104.4 . .
C2B C2B H21B 104.4 3_766 .
C1B C2B H21B 104.4 . .
S12C O1C S11C 49.3(2) . .
S11C C1C' H1C1 109.5 . .
S11C C1C' H1C2 109.5 . .
H1C1 C1C' H1C2 109.5 . .
S11C C1C' H1C3 109.5 . .
H1C1 C1C' H1C3 109.5 . .
H1C2 C1C' H1C3 109.5 . .
S11C C2C' H2C1 109.5 . .
S11C C2C' H2C2 109.5 . .
H2C1 C2C' H2C2 109.5 . .
S11C C2C' H2C3 109.5 . .
H2C1 C2C' H2C3 109.5 . .
H2C2 C2C' H2C3 109.5 . .
O1C S11C C1C' 107.7(4) . .
O1C S11C C2C' 105.6(4) . .
C1C' S11C C2C' 101.9(4) . .

loop_
_geom_bond_atom_site_label_1
_geom_bond_atom_site_label_2
_geom_bond_distance
_geom_bond_site_symmetry_2
Cl1A C62A 1.722(5) .
Cl2A C63A 1.728(5) .
N1A C6A 1.294(5) .
N1A N2A 1.351(5) .
N2A C3A 1.341(6) .
N2A H2A 0.98(5) .
C5A N5A 1.321(5) .
C5A N4A 1.340(6) .
C5A C6A 1.434(6) .
N5A H51A 0.8600 .
N5A H52A 0.8600 .
N4A C3A 1.341(5) .
C3A N3A 1.311(6) .
N3A H32A 0.8600 .
N3A H31A 0.8600 .
C6A C61A 1.490(6) .
C61A C66A 1.374(7) .
C61A C62A 1.380(6) .
C62A C63A 1.377(7) .
C63A C64A 1.379(8) .
C64A C65A 1.353(8) .
C64A H64A 0.9300 .
C65A C66A 1.363(7) .
C65A H65A 0.9300 .
C66A H66A 0.9300 .
C1B O1B 1.222(6) .
C1B O2B 1.245(6) .
C1B C2B 1.528(7) .
C2B O31B 1.206(8) .
C2B C2B 1.489(10) 3_766
C2B H21B 0.9800 .
O31B H31B 0.8200 .
O32B H32B 0.8200 .
O1C S12C 1.445(6) .
O1C S11C 1.477(5) .
C1C' S11C 1.723(8) .
C1C' H1C1 0.9600 .
C1C' H1C2 0.9600 .
C1C' H1C3 0.9600 .
C2C' S11C 1.733(8) .
C2C' H2C1 0.9600 .
C2C' H2C2 0.9600 .
C2C' H2C3 0.9600 .

loop_
_geom_hbond_atom_site_label_D
_geom_hbond_atom_site_label_H
_geom_hbond_atom_site_label_A
_geom_hbond_distance_DH
_geom_hbond_distance_HA
_geom_hbond_distance_DA
_geom_hbond_angle_DHA
_geom_hbond_site_symmetry_A
N2A H2A O2B 0.98(5) 1.70(5) 2.672(5) 171(4) 4_566
N3A H31A O1B 0.86 1.98 2.799(5) 158.1 4_566
N3A H32A O2B 0.86 2.07 2.913(6) 166.8 3_766
N5A H51A O1B 0.86 2.00 2.862(5) 177.0 .
N5A H52A O1C 0.86 1.98 2.800(6) 159.9 .
O32B H32B N4A 0.82 2.12 2.925(8) 168.8 .

loop_
_geom_torsion_atom_site_label_1
_geom_torsion_atom_site_label_2
_geom_torsion_atom_site_label_3
_geom_torsion_atom_site_label_4
_geom_torsion
_geom_torsion_site_symmetry_4
C6A N1A N2A C3A 4.9(6) .
N5A C5A N4A C3A -175.9(4) .
C6A C5A N4A C3A 3.3(7) .
C5A N4A C3A N3A -174.6(5) .
C5A N4A C3A N2A 5.6(7) .
N1A N2A C3A N3A 169.9(4) .
N1A N2A C3A N4A -10.2(7) .
N2A N1A C6A C5A 4.2(6) .
N2A N1A C6A C61A -177.2(4) .
N5A C5A C6A N1A 170.7(4) .
N4A C5A C6A N1A -8.5(7) .
N5A C5A C6A C61A -7.8(7) .
N4A C5A C6A C61A 173.0(4) .
N1A C6A C61A C66A -71.7(6) .
C5A C6A C61A C66A 106.8(6) .
N1A C6A C61A C62A 108.7(5) .
C5A C6A C61A C62A -72.7(6) .
C66A C61A C62A C63A 0.7(7) .
C6A C61A C62A C63A -179.7(4) .
C66A C61A C62A Cl1A 179.1(4) .
C6A C61A C62A Cl1A -1.3(6) .
C61A C62A C63A C64A -1.1(7) .
Cl1A C62A C63A C64A -179.5(4) .
C61A C62A C63A Cl2A -180.0(4) .
Cl1A C62A C63A Cl2A 1.6(6) .
C62A C63A C64A C65A 1.3(9) .
Cl2A C63A C64A C65A -179.8(5) .
C63A C64A C65A C66A -1.1(10) .
C64A C65A C66A C61A 0.7(11) .
C62A C61A C66A C65A -0.5(8) .
C6A C61A C66A C65A 179.9(6) .
O1B C1B C2B O31B -142.3(8) .
O2B C1B C2B O31B 36.8(9) .
O1B C1B C2B C2B 84.5(10) 3_766
O2B C1B C2B C2B -96.4(9) 3_766
S12C O1C S11C C1C' -53.5(5) .
S12C O1C S11C C2C' 54.7(5) .
